data_7702745
loop_
_publ_author_name
'Abrahams, Brendan F.'
'Coleiro, Joseph'
'Ha, Karen'
'Hoskins, Bernard F.'
'Orchard, Simon D.'
'Robson, Richard'

_publ_section_title
;
 Dihydroxybenzoquinone and chloranilic acid derivatives of rare earth
 metals
;
_journal_issue 8
_journal_name_full 'Journal of the Chemical Society, Dalton Transactions'
_journal_page_first 1586
_journal_paper_doi 10.1039/b109296k
_journal_year 2002
_chemical_formula_sum 'C18 H26 Cl6 La2 O25'
_chemical_formula_weight 1132.91
_chemical_name_systematic 'hexaaquatris(chloranilato)dilanthanum(III) heptahydrate'
_space_group_IT_number 2
_space_group_name_Hall '-P 1'
_space_group_name_H-M_alt 'P -1'
_symmetry_cell_setting triclinic
_symmetry_space_group_name_H-M 'P -1'
_atom_sites_solution_hydrogens difmap
_atom_sites_solution_primary heavy
_atom_sites_solution_secondary difmap
_audit_creation_method SHELXL-97
_cell_angle_alpha 72.14(2)
_cell_angle_beta 71.60(2)
_cell_angle_gamma 84.59(2)
_cell_formula_units_Z 1
_cell_length_a 8.425(2)
_cell_length_b 8.999(3)
_cell_length_c 12.447(3)
_cell_measurement_reflns_used 25
_cell_measurement_temperature 293(2)
_cell_measurement_theta_max 18.9
_cell_measurement_theta_min 12.5
_cell_volume 852.3(4)
_computing_cell_refinement 'CAD-4 Software (Enraf-Nonius, 1989)'
_computing_data_collection 'CAD-4 Software (Enraf-Nonius, 1989)'
_computing_structure_refinement 'SHELXL-97 (Sheldrick, 1997)'
_computing_structure_solution 'SHELXS-86 (Sheldrick, 1986)'
_diffrn_ambient_temperature 293(2)
_diffrn_measured_fraction_theta_full 0.999
_diffrn_measured_fraction_theta_max 0.999
_diffrn_measurement_device_type 'Enraf-Nonius CAD-4 diffractometer'
_diffrn_measurement_method \w:2\q
_diffrn_radiation_monochromator graphite
_diffrn_radiation_source 'fine-focus sealed tube'
_diffrn_radiation_type MoK\a
_diffrn_radiation_wavelength 0.71069
_diffrn_reflns_av_R_equivalents 0.0207
_diffrn_reflns_av_sigmaI/netI 0.0369
_diffrn_reflns_limit_h_max 10
_diffrn_reflns_limit_h_min -1
_diffrn_reflns_limit_k_max 11
_diffrn_reflns_limit_k_min -11
_diffrn_reflns_limit_l_max 16
_diffrn_reflns_limit_l_min -15
_diffrn_reflns_number 4608
_diffrn_reflns_theta_full 27.49
_diffrn_reflns_theta_max 27.49
_diffrn_reflns_theta_min 1.80
_diffrn_standards_decay_% 0
_diffrn_standards_interval_time 120
_diffrn_standards_number 3
_exptl_absorpt_coefficient_mu 3.039
_exptl_absorpt_correction_T_max 0.9235
_exptl_absorpt_correction_T_min 0.6942
_exptl_absorpt_correction_type numerical
_exptl_absorpt_process_details 'SHELX-76 (Sheldrick, 1976)'
_exptl_crystal_colour black
_exptl_crystal_density_diffrn 2.207
_exptl_crystal_density_method 'not measured'
_exptl_crystal_description 'irregular hexagonal plate'
_exptl_crystal_F_000 550
_exptl_crystal_size_max 0.31
_exptl_crystal_size_mid 0.17
_exptl_crystal_size_min 0.03
_refine_diff_density_max 2.102
_refine_diff_density_min -2.654
_refine_diff_density_rms 0.187
_refine_ls_extinction_method none
_refine_ls_goodness_of_fit_ref 1.055
_refine_ls_hydrogen_treatment mixed
_refine_ls_matrix_type full
_refine_ls_number_parameters 257
_refine_ls_number_reflns 3907
_refine_ls_number_restraints 6
_refine_ls_restrained_S_all 1.054
_refine_ls_R_factor_all 0.0474
_refine_ls_R_factor_gt 0.0398
_refine_ls_shift/su_max 0.001
_refine_ls_shift/su_mean 0.000
_refine_ls_structure_factor_coef Fsqd
_refine_ls_weighting_details 'w=1/[\s^2^(Fo^2^)+(0.0750P)^2^+0.0000P] where P=(Fo^2^+2Fc^2^)/3'
_refine_ls_weighting_scheme calc
_refine_ls_wR_factor_gt 0.1005
_refine_ls_wR_factor_ref 0.1056
_reflns_number_gt 3456
_reflns_number_total 3907
_reflns_threshold_expression >2sigma(I)
_cod_data_source_file b109296k.txt
_cod_data_source_block la2can3abs97
_cod_depositor_comments
;
The following automatic conversions were performed:

data item '_refine_ls_weighting_scheme' value 'calc
w=1/[\s^2^(Fo^2^)+(0.0750P)^2^+0.0000P] where P=(Fo^2^+2Fc^2^)/3' was
changed to 'calc'. A new data item '_refine_ls_weighting_details' was
created with the value set to
'w=1/[\s^2^(Fo^2^)+(0.0750P)^2^+0.0000P] where P=(Fo^2^+2Fc^2^)/3'.

Automatic conversion script
Id: cif_fix_values 6909 2019-04-08 15:41:33Z antanas 
;
_cod_database_code 7702745

loop_
_symmetry_equiv_pos_as_xyz
'x, y, z'
'-x, -y, -z'

loop_
_atom_site_label
_atom_site_type_symbol
_atom_site_fract_x
_atom_site_fract_y
_atom_site_fract_z
_atom_site_U_iso_or_equiv
_atom_site_adp_type
_atom_site_occupancy
_atom_site_calc_flag
_atom_site_refinement_flags
La La 0.09671(3) 0.39351(3) 0.16284(2) 0.01592(10) Uani 1 d .
Cl1 Cl 0.38647(16) -0.02417(14) -0.08881(11) 0.0271(3) Uani 1 d .
Cl2 Cl -0.26144(18) -0.15398(16) 0.36039(13) 0.0354(3) Uani 1 d .
C1 C -0.0303(6) 0.0348(6) 0.1788(4) 0.0211(9) Uani 1 d .
C2 C 0.1295(6) 0.0660(6) 0.0729(4) 0.0200(9) Uani 1 d .
C3 C 0.2071(6) -0.0588(5) 0.0322(4) 0.0202(9) Uani 1 d .
C4 C 0.1477(6) -0.2109(5) 0.0876(4) 0.0184(9) Uani 1 d .
C5 C -0.0098(6) -0.2421(5) 0.1942(4) 0.0188(9) Uani 1 d .
C6 C -0.0872(6) -0.1188(5) 0.2368(4) 0.0208(9) Uani 1 d .
O1 O -0.0988(5) 0.1545(4) 0.2056(4) 0.0268(8) Uani 1 d .
O2 O 0.1784(5) 0.2040(4) 0.0300(3) 0.0290(8) Uani 1 d .
O3 O 0.2139(5) -0.3285(4) 0.0577(3) 0.0254(8) Uani 1 d .
O4 O -0.0602(5) -0.3807(4) 0.2369(3) 0.0264(8) Uani 1 d .
Cl3 Cl 0.3051(2) -0.18123(17) 0.37164(13) 0.0430(4) Uani 1 d .
C7 C -0.0438(6) 0.1567(6) 0.4414(4) 0.0206(9) Uani 1 d .
C8 C 0.1056(6) 0.0682(6) 0.3836(4) 0.0208(9) Uani 1 d .
C9 C 0.1390(7) -0.0842(6) 0.4437(4) 0.0242(10) Uani 1 d .
O5 O -0.0681(5) 0.2919(4) 0.3793(3) 0.0261(8) Uani 1 d .
O6 O 0.1938(5) 0.1412(4) 0.2813(3) 0.0272(8) Uani 1 d .
O7 O 0.1666(5) 0.5250(4) -0.0869(3) 0.0245(7) Uani 1 d D
H71 H 0.217(8) 0.598(6) -0.088(6) 0.037(19) Uiso 1 d D
H72 H 0.251(7) 0.477(8) -0.108(7) 0.05(2) Uiso 1 d D
O8 O 0.2496(6) 0.4671(6) 0.2900(4) 0.0403(10) Uani 1 d D
H81 H 0.176(9) 0.476(11) 0.348(6) 0.07(3) Uiso 1 d D
H82 H 0.332(9) 0.523(10) 0.260(8) 0.08(3) Uiso 1 d D
O9 O 0.4128(5) 0.3684(5) 0.0809(4) 0.0369(10) Uani 1 d D
H91 H 0.495(12) 0.401(15) 0.026(10) 0.15(6) Uiso 1 d D
H92 H 0.443(17) 0.313(14) 0.136(8) 0.13(5) Uiso 1 d D
O10 O 0.4340(6) 0.3699(5) 0.8070(4) 0.0455(11) Uani 1 d .
O11 O 0.4020(8) 0.5477(8) 0.5962(5) 0.0681(17) Uani 1 d .
O12 O 0.4513(9) 0.7613(10) 0.7112(10) 0.118(4) Uani 1 d .
O13 O 0.0000 0.5000 0.5000 0.123(6) Uani 1 d S

loop_
_atom_site_aniso_label
_atom_site_aniso_U_11
_atom_site_aniso_U_22
_atom_site_aniso_U_33
_atom_site_aniso_U_23
_atom_site_aniso_U_13
_atom_site_aniso_U_12
La 0.01974(15) 0.00695(14) 0.01813(15) -0.00333(9) -0.00181(10) -0.00085(9)
Cl1 0.0283(6) 0.0185(5) 0.0275(6) -0.0070(5) 0.0024(5) -0.0039(5)
Cl2 0.0307(7) 0.0246(6) 0.0389(7) -0.0119(5) 0.0091(6) -0.0032(5)
C1 0.022(2) 0.014(2) 0.027(2) -0.0082(18) -0.0051(19) -0.0004(18)
C2 0.024(2) 0.016(2) 0.020(2) -0.0058(17) -0.0038(18) -0.0042(18)
C3 0.023(2) 0.012(2) 0.022(2) -0.0037(17) -0.0028(18) -0.0004(17)
C4 0.023(2) 0.013(2) 0.022(2) -0.0087(17) -0.0073(18) 0.0021(17)
C5 0.021(2) 0.013(2) 0.022(2) -0.0060(17) -0.0059(18) 0.0010(17)
C6 0.020(2) 0.014(2) 0.024(2) -0.0068(18) -0.0001(18) 0.0001(18)
O1 0.0268(19) 0.0112(15) 0.041(2) -0.0120(15) -0.0055(16) 0.0021(14)
O2 0.041(2) 0.0095(15) 0.0298(19) -0.0059(14) 0.0001(16) -0.0067(15)
O3 0.033(2) 0.0093(15) 0.0273(17) -0.0076(13) 0.0020(15) -0.0008(14)
O4 0.0297(19) 0.0098(15) 0.0333(19) -0.0071(14) 0.0012(15) -0.0034(14)
Cl3 0.0405(8) 0.0302(7) 0.0338(7) -0.0014(6) 0.0098(6) 0.0162(6)
C7 0.023(2) 0.014(2) 0.023(2) -0.0058(17) -0.0041(19) 0.0002(18)
C8 0.021(2) 0.019(2) 0.021(2) -0.0065(18) -0.0031(18) -0.0014(18)
C9 0.026(3) 0.018(2) 0.023(2) -0.0039(19) -0.002(2) 0.0025(19)
O5 0.0299(19) 0.0160(17) 0.0217(17) -0.0015(13) 0.0017(14) 0.0040(14)
O6 0.0294(19) 0.0179(17) 0.0203(17) 0.0027(13) 0.0024(15) 0.0035(14)
O7 0.0232(18) 0.0184(17) 0.0323(19) -0.0105(15) -0.0063(15) 0.0017(14)
O8 0.040(3) 0.053(3) 0.033(2) -0.018(2) -0.007(2) -0.014(2)
O9 0.025(2) 0.029(2) 0.045(3) -0.0091(19) 0.0040(19) 0.0000(17)
O10 0.036(2) 0.030(2) 0.059(3) -0.015(2) 0.003(2) -0.0058(19)
O11 0.060(4) 0.092(5) 0.041(3) -0.013(3) -0.010(3) 0.018(3)
O12 0.059(4) 0.093(6) 0.241(12) -0.096(7) -0.062(6) 0.031(4)
O13 0.197(14) 0.095(8) 0.061(6) -0.046(6) 0.024(7) -0.078(9)

loop_
_atom_type_symbol
_atom_type_description
_atom_type_scat_dispersion_real
_atom_type_scat_dispersion_imag
_atom_type_scat_source
C C 0.0033 0.0016 'International Tables Vol C Tables 4.2.6.8 and 6.1.1.4'
H H 0.0000 0.0000 'International Tables Vol C Tables 4.2.6.8 and 6.1.1.4'
O O 0.0106 0.0060 'International Tables Vol C Tables 4.2.6.8 and 6.1.1.4'
Cl Cl 0.1484 0.1585 'International Tables Vol C Tables 4.2.6.8 and 6.1.1.4'
La La -0.2871 2.4523 'International Tables Vol C Tables 4.2.6.8 and 6.1.1.4'

loop_
_geom_angle_atom_site_label_1
_geom_angle_atom_site_label_2
_geom_angle_atom_site_label_3
_geom_angle
_geom_angle_site_symmetry_1
_geom_angle_site_symmetry_3
O6 La O5 62.93(11) . .
O6 La O9 70.13(14) . .
O5 La O9 124.25(15) . .
O6 La O3 136.04(13) . 1_565
O5 La O3 125.32(11) . 1_565
O9 La O3 73.15(13) . 1_565
O6 La O4 128.10(12) . 1_565
O5 La O4 70.18(11) . 1_565
O9 La O4 126.34(13) . 1_565
O3 La O4 61.23(11) 1_565 1_565
O6 La O8 73.39(15) . .
O5 La O8 70.54(14) . .
O9 La O8 68.60(16) . .
O3 La O8 71.30(14) 1_565 .
O4 La O8 71.09(15) 1_565 .
O6 La O2 72.50(12) . .
O5 La O2 120.01(11) . .
O9 La O2 68.11(14) . .
O3 La O2 114.54(11) 1_565 .
O4 La O2 156.22(14) 1_565 .
O8 La O2 131.62(15) . .
O6 La O7 134.15(12) . 2_565
O5 La O7 95.55(12) . 2_565
O9 La O7 139.70(14) . 2_565
O3 La O7 89.74(12) 1_565 2_565
O4 La O7 69.22(12) 1_565 2_565
O8 La O7 140.32(14) . 2_565
O2 La O7 87.81(13) . 2_565
O6 La O1 67.70(13) . .
O5 La O1 67.63(12) . .
O9 La O1 119.56(13) . .
O3 La O1 155.08(13) 1_565 .
O4 La O1 113.60(11) 1_565 .
O8 La O1 132.19(14) . .
O2 La O1 59.22(12) . .
O7 La O1 66.65(12) 2_565 .
O6 La O7 130.32(11) . .
O5 La O7 159.90(12) . .
O9 La O7 75.68(14) . .
O3 La O7 58.82(11) 1_565 .
O4 La O7 101.10(11) 1_565 .
O8 La O7 124.94(13) . .
O2 La O7 61.70(11) . .
O7 La O7 64.35(14) 2_565 .
O1 La O7 101.56(12) . .
O1 C1 C6 125.7(5) . .
O1 C1 C2 115.1(4) . .
C6 C1 C2 119.2(4) . .
O2 C2 C3 125.5(5) . .
O2 C2 C1 115.7(4) . .
C3 C2 C1 118.8(4) . .
C4 C3 C2 122.0(4) . .
C4 C3 Cl1 118.9(4) . .
C2 C3 Cl1 119.1(4) . .
O3 C4 C3 125.2(4) . .
O3 C4 C5 115.7(4) . .
C3 C4 C5 119.1(4) . .
O4 C5 C6 124.7(4) . .
O4 C5 C4 115.8(4) . .
C6 C5 C4 119.5(4) . .
C5 C6 C1 121.2(4) . .
C5 C6 Cl2 119.8(4) . .
C1 C6 Cl2 118.9(4) . .
C1 O1 La 117.7(3) . .
C2 O2 La 119.7(3) . .
C4 O3 La 123.7(3) . 1_545
C5 O4 La 123.5(3) . 1_545
O5 C7 C9 125.8(5) . 2_556
O5 C7 C8 116.2(4) . .
C9 C7 C8 118.0(4) 2_556 .
O6 C8 C9 123.7(5) . .
O6 C8 C7 116.0(4) . .
C9 C8 C7 120.4(4) . .
C7 C9 C8 121.5(5) 2_556 .
C7 C9 Cl3 120.2(4) 2_556 .
C8 C9 Cl3 118.3(4) . .
C7 O5 La 121.5(3) . .
C8 O6 La 121.7(3) . .
La O7 La 115.65(14) 2_565 .

loop_
_geom_bond_atom_site_label_1
_geom_bond_atom_site_label_2
_geom_bond_distance
_geom_bond_site_symmetry_2
La O6 2.521(4) .
La O5 2.528(4) .
La O9 2.549(4) .
La O3 2.566(3) 1_565
La O4 2.569(3) 1_565
La O8 2.588(4) .
La O2 2.628(4) .
La O7 2.636(4) 2_565
La O1 2.652(4) .
La O7 2.851(4) .
Cl1 C3 1.736(5) .
Cl2 C6 1.728(5) .
C1 O1 1.259(6) .
C1 C6 1.399(7) .
C1 C2 1.534(7) .
C2 O2 1.244(6) .
C2 C3 1.394(6) .
C3 C4 1.390(6) .
C4 O3 1.253(6) .
C4 C5 1.526(6) .
C5 O4 1.253(6) .
C5 C6 1.394(6) .
O3 La 2.566(3) 1_545
O4 La 2.569(3) 1_545
Cl3 C9 1.727(5) .
C7 O5 1.263(6) .
C7 C9 1.384(7) 2_556
C7 C8 1.526(7) .
C8 O6 1.259(6) .
C8 C9 1.397(7) .
C9 C7 1.384(7) 2_556
O7 La 2.636(4) 2_565
